data_4118313
loop_
_publ_author_name
'Sven O. Sylvester'
'Jacqueline M. Cole'
'Paul G. Waddell'

_publ_section_title
;
 Photoconversion Bonding Mechanism in Ruthenium Sulfur Dioxide Linkage
 Photoisomers Revealed by in Situ Diffraction
;
_journal_name_full 'Journal of the American Chemical Society'
_journal_page_first 11860
_journal_page_last 11863
_journal_paper_doi 10.1021/ja303943q
_journal_volume 134
_journal_year 2012
_chemical_formula_moiety 'C5 H19 Cl2 N5 O3 Ru1 S1'
_chemical_formula_sum 'C5 H19 Cl2 N5 O3 Ru S'
_chemical_formula_weight 401.28
_chemical_name_systematic
;
 ?
;
_space_group_IT_number 62
_symmetry_cell_setting orthorhombic
_symmetry_space_group_name_Hall '-P 2n 2a'
_symmetry_space_group_name_H-M 'P m c n'
_atom_sites_solution_hydrogens geom
_atom_sites_solution_primary direct
_atom_sites_solution_secondary difmap
_audit_creation_date 2012-04-08T15:45:03-00:00
_audit_creation_method 'WinGX routine CIF_UPDATE'
_cell_angle_alpha 90
_cell_angle_beta 90
_cell_angle_gamma 90
_cell_formula_units_Z 4
_cell_length_a 7.037(3)
_cell_length_b 9.724(4)
_cell_length_c 21.354(10)
_cell_measurement_reflns_used 5988
_cell_measurement_temperature 130(2)
_cell_measurement_theta_max 33.2
_cell_measurement_theta_min 2.3
_cell_volume 1461.2(11)
_computing_cell_refinement
;
        CrystalClear-SM Expert 2.0 r4 (Rigaku, 2009)
;
_computing_data_collection
;
        CrystalClear-SM Expert 2.0 r4 (Rigaku, 2009)
;
_computing_data_reduction
;
        CrystalClear-SM Expert 2.0 r4 (Rigaku, 2009)
;
_computing_molecular_graphics 'Ortep-3 for Windows (Farrugia, 1997)'
_computing_publication_material 'WinGX publication routines (Farrugia, 1999)'
_computing_structure_refinement 'SHELXL-97 (Sheldrick, 2008)'
_diffrn_ambient_temperature 130(2)
_diffrn_detector_area_resol_mean 28.5714
_diffrn_measured_fraction_theta_full 0.982
_diffrn_measured_fraction_theta_max 0.882
_diffrn_measurement_device_type
;
        Rigaku Saturn724+ (2x2 bin mode)
;
_diffrn_measurement_method 'profile data from \w-scans'
_diffrn_radiation_monochromator graphite
_diffrn_radiation_type MoK\a
_diffrn_radiation_wavelength 0.71073
_diffrn_reflns_av_R_equivalents 0.0636
_diffrn_reflns_av_unetI/netI 0.0798
_diffrn_reflns_limit_h_max 7
_diffrn_reflns_limit_h_min -9
_diffrn_reflns_limit_k_max 14
_diffrn_reflns_limit_k_min -5
_diffrn_reflns_limit_l_max 31
_diffrn_reflns_limit_l_min -31
_diffrn_reflns_number 7380
_diffrn_reflns_theta_full 27.5
_diffrn_reflns_theta_max 33.19
_diffrn_reflns_theta_min 3.47
_diffrn_source 'Sealed Tube'
_exptl_absorpt_coefficient_mu 1.586
_exptl_absorpt_correction_T_max 1
_exptl_absorpt_correction_T_min 0.641
_exptl_absorpt_correction_type multi-scan
_exptl_crystal_colour Colorless
_exptl_crystal_density_diffrn 1.824
_exptl_crystal_description Prism
_exptl_crystal_F_000 808
_exptl_crystal_size_max 0.2
_exptl_crystal_size_mid 0.2
_exptl_crystal_size_min 0.2
_refine_diff_density_max 2.709
_refine_diff_density_min -2.913
_refine_diff_density_rms 0.241
_refine_ls_extinction_method none
_refine_ls_goodness_of_fit_ref 1.121
_refine_ls_hydrogen_treatment constr
_refine_ls_matrix_type full
_refine_ls_number_parameters 113
_refine_ls_number_reflns 2640
_refine_ls_number_restraints 1
_refine_ls_restrained_S_all 1.121
_refine_ls_R_factor_all 0.0831
_refine_ls_R_factor_gt 0.0612
_refine_ls_shift/su_max 0.001
_refine_ls_shift/su_mean 0
_refine_ls_structure_factor_coef Fsqd
_refine_ls_weighting_details 'calc w=1/[\s^2^(Fo^2^)+(0.0668P)^2^+2.3455P] where P=(Fo^2^+2Fc^2^)/3'
_refine_ls_weighting_scheme calc
_refine_ls_wR_factor_ref 0.1721
_reflns_number_gt 1892
_reflns_number_total 2640
_reflns_threshold_expression >2\s(I)
_cod_data_source_file ja303943q_si_002_19.cif
_cod_data_source_block pyr-130k-run-7
_cod_original_cell_volume 1461.3(11)
_cod_database_code 4118313

loop_
_symmetry_equiv_pos_as_xyz
'x, y, z'
'-x+1/2, -y+1/2, z+1/2'
'x+1/2, -y, -z'
'-x, y+1/2, -z+1/2'
'-x, -y, -z'
'x-1/2, y-1/2, -z-1/2'
'-x-1/2, y, z'
'x, -y-1/2, z-1/2'

loop_
_atom_site_label
_atom_site_fract_x
_atom_site_fract_y
_atom_site_fract_z
_atom_site_U_iso_or_equiv
_atom_site_adp_type
_atom_site_calc_flag
_atom_site_refinement_flags
_atom_site_occupancy
_atom_site_disorder_assembly
_atom_site_disorder_group
_atom_site_type_symbol
Ru1 0.25 0.78381(5) 0.58488(2) 0.03520(18) Uani d S 1 . . Ru
Cl2 -0.25 0.77950(15) 0.47118(7) 0.0430(4) Uani d S 1 . . Cl
Cl1 -0.25 0.84206(16) 0.69723(7) 0.0377(3) Uani d S 1 . . Cl
C1 0.25 0.7135(6) 0.7231(3) 0.0343(12) Uani d S 1 . . C
H1 0.25 0.6216 0.7081 0.041 Uiso calc SR 1 A . H
N3 0.25 0.8183(5) 0.6812(2) 0.0299(10) Uani d S 1 A . n
O3 -0.25 0.5995(4) 0.3477(2) 0.0492(13) Uani d S 1 . . O
N1 0.4690(6) 0.9314(4) 0.57788(17) 0.0412(9) Uani d . 1 A . n
H1A 0.5482 0.9084 0.5458 0.062 Uiso calc R 1 . . H
H1B 0.5358 0.9337 0.6144 0.062 Uiso calc R 1 . . H
H1C 0.4175 1.0156 0.5704 0.062 Uiso calc R 1 . . H
N2 0.4727(7) 0.6412(4) 0.60110(18) 0.0432(9) Uani d . 1 A . n
H2A 0.5388 0.6278 0.565 0.065 Uiso calc R 1 . . H
H2B 0.4227 0.5598 0.6142 0.065 Uiso calc R 1 . . H
H2C 0.5521 0.6748 0.6311 0.065 Uiso calc R 1 . . H
C2 0.25 0.7356(8) 0.7865(3) 0.0474(18) Uani d S 1 A . C
H2 0.25 0.6603 0.8148 0.057 Uiso calc SR 1 . . H
C5 0.25 0.9467(7) 0.7033(3) 0.0426(15) Uani d S 1 . . C
H5 0.25 1.021 0.6745 0.051 Uiso calc SR 1 A . H
C3 0.25 0.8705(9) 0.8087(3) 0.059(2) Uani d S 1 . . C
H3 0.25 0.8889 0.8524 0.071 Uiso calc SR 1 A . H
C4 0.25 0.9753(8) 0.7663(4) 0.0550(19) Uani d S 1 A . C
H4 0.25 1.068 0.7804 0.066 Uiso calc SR 1 . . H
S1 0.25 0.7314(3) 0.48826(15) 0.0278(11) Uiso d SP 0.460(8) A 1 S
O1 0.25 0.8336(9) 0.4388(4) 0.031(2) Uiso d SP 0.460(8) A 1 O
O2 0.25 0.5916(12) 0.4651(5) 0.029(2) Uiso d SP 0.460(8) A 1 O
S1A 0.25 0.7117(10) 0.4477(5) 0.036(3) Uiso d SP 0.173(7) A 2 S
O1A 0.25 0.813(3) 0.4921(11) 0.046(7) Uiso d SP 0.367(8) A 2 O
O2A 0.25 0.557(3) 0.4732(14) 0.031(7) Uiso d SP 0.173(7) A 2 O
S1B 0.1735(9) 0.6643(6) 0.4872(3) 0.0328(16) Uiso d P 0.184(4) . 3 S
O1B 0.25 0.812(5) 0.481(2) 0.036(11) Uiso d SP 0.173(7) . 3 O
O2B 0.170(3) 0.5696(17) 0.4694(7) 0.027(3) Uiso d P 0.184(4) . 3 O

loop_
_atom_site_aniso_label
_atom_site_aniso_U_11
_atom_site_aniso_U_22
_atom_site_aniso_U_33
_atom_site_aniso_U_12
_atom_site_aniso_U_13
_atom_site_aniso_U_23
Ru1 0.0454(4) 0.0340(3) 0.0261(3) 0 0 0.00688(16)
Cl2 0.0654(12) 0.0340(7) 0.0297(7) 0 0 -0.0012(5)
Cl1 0.0482(9) 0.0345(7) 0.0304(6) 0 0 0.0010(5)
C1 0.043(4) 0.029(3) 0.031(3) 0 0 0.002(2)
N3 0.034(3) 0.024(2) 0.031(2) 0 0 0.0016(16)
O3 0.081(4) 0.026(2) 0.040(2) 0 0 0.0001(17)
N1 0.047(2) 0.0360(19) 0.0400(19) -0.0003(18) -0.0007(17) 0.0124(14)
N2 0.054(3) 0.0377(19) 0.0383(19) 0.0077(19) 0.0087(18) -0.0003(15)
C2 0.070(5) 0.047(4) 0.025(3) 0 0 -0.002(2)
C5 0.044(4) 0.029(3) 0.054(4) 0 0 -0.004(3)
C3 0.085(6) 0.064(5) 0.029(3) 0 0 -0.014(3)
C4 0.066(5) 0.046(4) 0.053(4) 0 0 -0.016(3)

loop_
_atom_type_symbol
_atom_type_description
_atom_type_scat_dispersion_real
_atom_type_scat_dispersion_imag
_atom_type_scat_source
C C 0.0033 0.0016 'International Tables Vol C Tables 4.2.6.8 and 6.1.1.4'
H H 0 0 'International Tables Vol C Tables 4.2.6.8 and 6.1.1.4'
Cl Cl 0.1484 0.1585 'International Tables Vol C Tables 4.2.6.8 and 6.1.1.4'
N N 0.0061 0.0033 'International Tables Vol C Tables 4.2.6.8 and 6.1.1.4'
O O 0.0106 0.006 'International Tables Vol C Tables 4.2.6.8 and 6.1.1.4'
Ru Ru -1.2594 0.8363 'International Tables Vol C Tables 4.2.6.8 and 6.1.1.4'
S S 0.1246 0.1234 'International Tables Vol C Tables 4.2.6.8 and 6.1.1.4'

loop_
_geom_angle_atom_site_label_1
_geom_angle_atom_site_label_2
_geom_angle_atom_site_label_3
_geom_angle
_geom_angle_site_symmetry_1
_geom_angle_site_symmetry_3
O1A Ru1 N3 162.6(8) . .
O1A Ru1 N1 80.4(5) . .
N3 Ru1 N1 87.73(13) . .
O1A Ru1 N1 80.4(5) . 7_655
N3 Ru1 N1 87.73(13) . 7_655
N1 Ru1 N1 93.8(2) . 7_655
O1A Ru1 N2 104.7(5) . 7_655
N3 Ru1 N2 86.80(13) . 7_655
N1 Ru1 N2 174.48(15) . 7_655
N1 Ru1 N2 85.22(18) 7_655 7_655
O1A Ru1 N2 104.7(5) . .
N3 Ru1 N2 86.80(13) . .
N1 Ru1 N2 85.22(18) . .
N1 Ru1 N2 174.48(15) 7_655 .
N2 Ru1 N2 95.3(2) 7_655 .
O1A Ru1 S1 22.0(8) . .
N3 Ru1 S1 175.39(15) . .
N1 Ru1 S1 95.41(12) . .
N1 Ru1 S1 95.41(12) 7_655 .
N2 Ru1 S1 90.09(12) 7_655 .
N2 Ru1 S1 90.09(12) . .
O1A Ru1 O1B 1.1(19) . .
N3 Ru1 O1B 163.7(12) . .
N1 Ru1 O1B 81.1(8) . .
N1 Ru1 O1B 81.1(8) 7_655 .
N2 Ru1 O1B 104.0(8) 7_655 .
N2 Ru1 O1B 104.0(8) . .
S1 Ru1 O1B 20.9(12) . .
O1A Ru1 S1B 39.1(7) . 7_655
N3 Ru1 S1B 156.56(18) . 7_655
N1 Ru1 S1B 95.85(18) . 7_655
N1 Ru1 S1B 115.02(18) 7_655 7_655
N2 Ru1 S1B 89.49(18) 7_655 7_655
N2 Ru1 S1B 70.50(18) . 7_655
S1 Ru1 S1B 19.75(15) . 7_655
O1B Ru1 S1B 38.1(11) . 7_655
O1A Ru1 S1B 39.1(7) . .
N3 Ru1 S1B 156.56(19) . .
N1 Ru1 S1B 115.02(18) . .
N1 Ru1 S1B 95.85(18) 7_655 .
N2 Ru1 S1B 70.50(18) 7_655 .
N2 Ru1 S1B 89.49(18) . .
S1 Ru1 S1B 19.75(15) . .
O1B Ru1 S1B 38.1(11) . .
S1B Ru1 S1B 25.4(3) 7_655 .
N3 C1 C2 122.3(6) . .
N3 C1 H1 118.9 . .
C2 C1 H1 118.9 . .
C5 N3 C1 117.9(6) . .
C5 N3 Ru1 120.0(4) . .
C1 N3 Ru1 122.1(4) . .
Ru1 N1 H1A 109.5 . .
Ru1 N1 H1B 109.5 . .
H1A N1 H1B 109.5 . .
Ru1 N1 H1C 109.5 . .
H1A N1 H1C 109.5 . .
H1B N1 H1C 109.5 . .
Ru1 N2 H2A 109.5 . .
Ru1 N2 H2B 109.5 . .
H2A N2 H2B 109.5 . .
Ru1 N2 H2C 109.5 . .
H2A N2 H2C 109.5 . .
H2B N2 H2C 109.5 . .
C1 C2 C3 118.9(7) . .
C1 C2 H2 120.5 . .
C3 C2 H2 120.5 . .
N3 C5 C4 122.4(7) . .
N3 C5 H5 118.8 . .
C4 C5 H5 118.8 . .
C4 C3 C2 118.5(6) . .
C4 C3 H3 120.7 . .
C2 C3 H3 120.7 . .
C3 C4 C5 119.9(7) . .
C3 C4 H4 120 . .
C5 C4 H4 120 . .
O2 S1 O1 113.3(6) . .
O2 S1 Ru1 123.9(5) . .
O1 S1 Ru1 122.8(4) . .
O1A S1A O2A 116.2(16) . .
S1A O1A Ru1 125.8(17) . .
O2B S1B S1B 91.6(11) . 7_655
O2B S1B O2B 49.6(17) . 7_655
S1B S1B O2B 42.0(7) 7_655 7_655
O2B S1B O1B 147.0(19) . .
S1B S1B O1B 69.6(7) 7_655 .
O2B S1B O1B 107.2(11) 7_655 .
O2B S1B Ru1 140.3(10) . .
S1B S1B Ru1 77.30(15) 7_655 .
O2B S1B Ru1 110.4(7) 7_655 .
O1B S1B Ru1 63.6(18) . .
S1B O1B S1B 40.9(13) . 7_655
S1B O1B Ru1 78.3(19) . .
S1B O1B Ru1 78.3(19) 7_655 .
S1B O2B O2B 88.4(11) . 7_655
S1B O2B S1B 46.4(9) . 7_655
O2B O2B S1B 42.0(7) 7_655 7_655

loop_
_geom_bond_atom_site_label_1
_geom_bond_atom_site_label_2
_geom_bond_site_symmetry_2
_geom_bond_distance
Ru1 O1A . 2.00(2)
Ru1 N3 . 2.083(5)
Ru1 N1 . 2.111(4)
Ru1 N1 7_655 2.111(4)
Ru1 N2 7_655 2.121(4)
Ru1 N2 . 2.121(4)
Ru1 S1 . 2.125(3)
Ru1 O1B . 2.24(5)
Ru1 S1B 7_655 2.448(6)
Ru1 S1B . 2.448(6)
C1 N3 . 1.357(7)
C1 C2 . 1.369(9)
C1 H1 . 0.95
N3 C5 . 1.335(8)
N1 H1A . 0.91
N1 H1B . 0.91
N1 H1C . 0.91
N2 H2A . 0.91
N2 H2B . 0.91
N2 H2C . 0.91
C2 C3 . 1.394(10)
C2 H2 . 0.95
C5 C4 . 1.374(10)
C5 H5 . 0.95
C3 C4 . 1.362(11)
C3 H3 . 0.95
C4 H4 . 0.95
S1 O2 . 1.447(12)
S1 O1 . 1.450(10)
S1A O1A . 1.37(3)
S1A O2A . 1.60(4)
S1B O2B . 0.996(17)
S1B S1B 7_655 1.077(13)
S1B O2B 7_655 1.486(18)
S1B O1B . 1.54(4)
O1B S1B 7_655 1.54(4)
O2B O2B 7_655 1.13(4)
O2B S1B 7_655 1.486(18)

loop_
_geom_torsion_atom_site_label_1
_geom_torsion_atom_site_label_2
_geom_torsion_atom_site_label_3
_geom_torsion_atom_site_label_4
_geom_torsion
_geom_torsion_site_symmetry_1
_geom_torsion_site_symmetry_4
C2 C1 N3 C5 0.000(4) . .
C2 C1 N3 Ru1 180.000(3) . .
O1A Ru1 N3 C5 0.000(5) . .
N1 Ru1 N3 C5 46.94(12) . .
N1 Ru1 N3 C5 -46.94(12) 7_655 .
N2 Ru1 N3 C5 -132.27(12) 7_655 .
N2 Ru1 N3 C5 132.27(12) . .
S1 Ru1 N3 C5 180.000(14) . .
O1B Ru1 N3 C5 0.000(5) . .
S1B Ru1 N3 C5 146.4(4) 7_655 .
S1B Ru1 N3 C5 -146.4(4) . .
O1A Ru1 N3 C1 180.000(4) . .
N1 Ru1 N3 C1 -133.06(12) . .
N1 Ru1 N3 C1 133.06(12) 7_655 .
N2 Ru1 N3 C1 47.73(12) 7_655 .
N2 Ru1 N3 C1 -47.73(12) . .
S1 Ru1 N3 C1 0.000(15) . .
O1B Ru1 N3 C1 180.000(4) . .
S1B Ru1 N3 C1 -33.6(4) 7_655 .
S1B Ru1 N3 C1 33.6(4) . .
N3 C1 C2 C3 0.000(6) . .
C1 N3 C5 C4 0.000(5) . .
Ru1 N3 C5 C4 180.000(4) . .
C1 C2 C3 C4 0.000(6) . .
C2 C3 C4 C5 0.000(6) . .
N3 C5 C4 C3 0.000(7) . .
O1A Ru1 S1 O2 180.000(4) . .
N3 Ru1 S1 O2 0.000(9) . .
N1 Ru1 S1 O2 132.83(12) . .
N1 Ru1 S1 O2 -132.83(12) 7_655 .
N2 Ru1 S1 O2 -47.63(12) 7_655 .
N2 Ru1 S1 O2 47.63(12) . .
O1B Ru1 S1 O2 180.000(4) . .
S1B Ru1 S1 O2 40.6(4) 7_655 .
S1B Ru1 S1 O2 -40.6(4) . .
O1A Ru1 S1 O1 0.000(3) . .
N3 Ru1 S1 O1 180.000(8) . .
N1 Ru1 S1 O1 -47.17(12) . .
N1 Ru1 S1 O1 47.17(12) 7_655 .
N2 Ru1 S1 O1 132.37(12) 7_655 .
N2 Ru1 S1 O1 -132.37(12) . .
O1B Ru1 S1 O1 0.000(3) . .
S1B Ru1 S1 O1 -139.4(4) 7_655 .
S1B Ru1 S1 O1 139.4(4) . .
O2A S1A O1A Ru1 0.000(9) . .
N3 Ru1 O1A S1A 180.000(13) . .
N1 Ru1 O1A S1A 132.24(15) . .
N1 Ru1 O1A S1A -132.24(15) 7_655 .
N2 Ru1 O1A S1A -49.8(2) 7_655 .
N2 Ru1 O1A S1A 49.8(2) . .
S1 Ru1 O1A S1A 0.000(9) . .
O1B Ru1 O1A S1A 0.0(3) . .
S1B Ru1 O1A S1A 20.4(4) 7_655 .
S1B Ru1 O1A S1A -20.4(4) . .
O1A Ru1 S1B O2B 150.8(19) . .
N3 Ru1 S1B O2B -44(2) . .
N1 Ru1 S1B O2B 120.8(18) . .
N1 Ru1 S1B O2B -142.3(18) 7_655 .
N2 Ru1 S1B O2B -59.5(18) 7_655 .
N2 Ru1 S1B O2B 36.3(18) . .
S1 Ru1 S1B O2B 128(2) . .
O1B Ru1 S1B O2B 150(2) . .
S1B Ru1 S1B O2B 76.9(18) 7_655 .
O1A Ru1 S1B S1B 73.9(5) . 7_655
N3 Ru1 S1B S1B -121.3(4) . 7_655
N1 Ru1 S1B S1B 43.89(13) . 7_655
N1 Ru1 S1B S1B 140.84(12) 7_655 7_655
N2 Ru1 S1B S1B -136.35(13) 7_655 7_655
N2 Ru1 S1B S1B -40.59(12) . 7_655
S1 Ru1 S1B S1B 51.1(4) . 7_655
O1B Ru1 S1B S1B 73.3(7) . 7_655
O1A Ru1 S1B O2B 100.3(9) . 7_655
N3 Ru1 S1B O2B -94.9(8) . 7_655
N1 Ru1 S1B O2B 70.3(8) . 7_655
N1 Ru1 S1B O2B 167.2(8) 7_655 7_655
N2 Ru1 S1B O2B -110.0(8) 7_655 7_655
N2 Ru1 S1B O2B -14.2(8) . 7_655
S1 Ru1 S1B O2B 77.5(9) . 7_655
O1B Ru1 S1B O2B 99.7(10) . 7_655
S1B Ru1 S1B O2B 26.4(8) 7_655 7_655
O1A Ru1 S1B O1B 0.6(11) . .
N3 Ru1 S1B O1B 165.4(7) . .
N1 Ru1 S1B O1B -29.4(8) . .
N1 Ru1 S1B O1B 67.6(7) 7_655 .
N2 Ru1 S1B O1B 150.4(7) 7_655 .
N2 Ru1 S1B O1B -113.9(7) . .
S1 Ru1 S1B O1B -22.2(7) . .
S1B Ru1 S1B O1B -73.3(7) 7_655 .
O2B S1B O1B S1B -59(3) . 7_655
O2B S1B O1B S1B -19.1(14) 7_655 7_655
Ru1 S1B O1B S1B 85.6(7) . 7_655
O2B S1B O1B Ru1 -144(3) . .
S1B S1B O1B Ru1 -85.6(7) 7_655 .
O2B S1B O1B Ru1 -104.7(10) 7_655 .
O1A Ru1 O1B S1B -159.1(10) . .
N3 Ru1 O1B S1B -159.1(6) . .
N1 Ru1 O1B S1B 153.3(7) . .
N1 Ru1 O1B S1B -111.5(5) 7_655 .
N2 Ru1 O1B S1B -28.7(8) 7_655 .
N2 Ru1 O1B S1B 70.5(4) . .
S1 Ru1 O1B S1B 20.9(6) . .
S1B Ru1 O1B S1B 41.8(12) 7_655 .
O1A Ru1 O1B S1B 159.1(10) . 7_655
N3 Ru1 O1B S1B 159.1(6) . 7_655
N1 Ru1 O1B S1B 111.5(5) . 7_655
N1 Ru1 O1B S1B -153.3(7) 7_655 7_655
N2 Ru1 O1B S1B -70.5(4) 7_655 7_655
N2 Ru1 O1B S1B 28.7(8) . 7_655
S1 Ru1 O1B S1B -20.9(6) . 7_655
S1B Ru1 O1B S1B -41.8(12) . 7_655
S1B S1B O2B O2B 0.000(3) 7_655 7_655
O1B S1B O2B O2B 53(3) . 7_655
Ru1 S1B O2B O2B -71.9(14) . 7_655
O2B S1B O2B S1B 0.000(5) 7_655 7_655
O1B S1B O2B S1B 53(3) . 7_655
Ru1 S1B O2B S1B -71.9(14) . 7_655
